data_4120889
loop_
_publ_author_name
'Yingdong Lv'
'Christos E. Kefalidis'
'Jiliang Zhou'
'Laurent Maron'
'Xuebing Leng'
'Yaofeng Chen'

_publ_section_title
;
 Versatile Reactivity of a Four-Coordinate Scandium Phosphinidene Complex:
 Reduction, Addition, and CO Activation Reactions
;
_journal_name_full 'Journal of the American Chemical Society'
_journal_page_first 14784
_journal_page_last 14796
_journal_paper_doi 10.1021/ja406413d
_journal_volume 135
_journal_year 2013
_chemical_formula_sum 'C72 H116 N6 P2 S Sc2'
_chemical_formula_weight 1249.63
_chemical_name_systematic
; 
 ? 
;
_space_group_IT_number 2
_symmetry_cell_setting triclinic
_symmetry_space_group_name_Hall '-P 1'
_symmetry_space_group_name_H-M 'P -1'
_atom_sites_solution_hydrogens geom
_atom_sites_solution_primary direct
_atom_sites_solution_secondary difmap
_audit_creation_method SHELXL-97
_cell_angle_alpha 78.473(2)
_cell_angle_beta 86.763(2)
_cell_angle_gamma 82.120(2)
_cell_formula_units_Z 2
_cell_length_a 12.6975(16)
_cell_length_b 14.2153(18)
_cell_length_c 20.854(3)
_cell_measurement_reflns_used 7169
_cell_measurement_temperature 133(2)
_cell_measurement_theta_max 27.52
_cell_measurement_theta_min 2.53
_cell_volume 3651.7(8)
_computing_cell_refinement 'Bruker SAINT'
_computing_data_collection 'Bruker APEX2'
_computing_data_reduction 'Bruker SAINT'
_computing_molecular_graphics 'Bruker SHELXTL'
_computing_publication_material 'Bruker SHELXTL'
_computing_structure_refinement 'SHELXL-97 (Sheldrick, 2008)'
_computing_structure_solution 'SHELXS-97 (Sheldrick, 2008)'
_diffrn_ambient_temperature 133(2)
_diffrn_measured_fraction_theta_full 0.987
_diffrn_measured_fraction_theta_max 0.987
_diffrn_measurement_device_type 'Bruker APEX-II CCD'
_diffrn_measurement_method '\f and \w scans'
_diffrn_radiation_monochromator graphite
_diffrn_radiation_source 'fine-focus sealed tube'
_diffrn_radiation_type MoK\a
_diffrn_radiation_wavelength 0.71073
_diffrn_reflns_av_R_equivalents 0.0473
_diffrn_reflns_av_sigmaI/netI 0.0796
_diffrn_reflns_limit_h_max 16
_diffrn_reflns_limit_h_min -16
_diffrn_reflns_limit_k_max 16
_diffrn_reflns_limit_k_min -18
_diffrn_reflns_limit_l_max 27
_diffrn_reflns_limit_l_min -27
_diffrn_reflns_number 28722
_diffrn_reflns_theta_full 27.58
_diffrn_reflns_theta_max 27.58
_diffrn_reflns_theta_min 1.61
_exptl_absorpt_coefficient_mu 0.301
_exptl_absorpt_correction_T_max 0.9507
_exptl_absorpt_correction_T_min 0.9099
_exptl_absorpt_correction_type multi-scan
_exptl_absorpt_process_details sadabs
_exptl_crystal_colour brown
_exptl_crystal_density_diffrn 1.136
_exptl_crystal_description block
_exptl_crystal_F_000 1356
_exptl_crystal_size_max 0.32
_exptl_crystal_size_mid 0.20
_exptl_crystal_size_min 0.17
_refine_diff_density_max 0.962
_refine_diff_density_min -0.537
_refine_diff_density_rms 0.089
_refine_ls_extinction_method none
_refine_ls_goodness_of_fit_ref 0.964
_refine_ls_hydrogen_treatment constr
_refine_ls_matrix_type full
_refine_ls_number_parameters 774
_refine_ls_number_reflns 16706
_refine_ls_number_restraints 0
_refine_ls_restrained_S_all 0.964
_refine_ls_R_factor_all 0.0896
_refine_ls_R_factor_gt 0.0506
_refine_ls_shift/su_max 0.001
_refine_ls_shift/su_mean 0.000
_refine_ls_structure_factor_coef Fsqd
_refine_ls_weighting_details 'calc w=1/[\s^2^(Fo^2^)+(0.0980P)^2^+0.0000P] where P=(Fo^2^+2Fc^2^)/3'
_refine_ls_weighting_scheme calc
_refine_ls_wR_factor_gt 0.1358
_refine_ls_wR_factor_ref 0.1642
_reflns_number_gt 11138
_reflns_number_total 16706
_reflns_threshold_expression >2sigma(I)
_cod_data_source_file ja406413d_7.cif
_cod_data_source_block mo_dm12228_0m
_cod_database_code 4120889

loop_
_symmetry_equiv_pos_as_xyz
'x, y, z'
'-x, -y, -z'

loop_
_atom_site_label
_atom_site_type_symbol
_atom_site_fract_x
_atom_site_fract_y
_atom_site_fract_z
_atom_site_U_iso_or_equiv
_atom_site_adp_type
_atom_site_occupancy
_atom_site_symmetry_multiplicity
_atom_site_calc_flag
_atom_site_refinement_flags
Sc1 Sc -0.34694(4) -0.89479(3) -0.28361(2) 0.01718(11) Uani 1 1 d .
Sc2 Sc -0.39610(3) -0.66985(3) -0.23853(2) 0.01718(11) Uani 1 1 d .
P1 P -0.47889(5) -0.74072(5) -0.33020(3) 0.01936(14) Uani 1 1 d .
P2 P -0.51293(5) -0.81158(5) -0.22499(3) 0.01942(14) Uani 1 1 d .
S1 S -0.24317(5) -0.78987(4) -0.24280(3) 0.01953(14) Uani 1 1 d .
N1 N -0.28733(16) -0.96702(15) -0.36196(10) 0.0189(4) Uani 1 1 d .
N2 N -0.34572(16) -1.03726(15) -0.22624(10) 0.0201(4) Uani 1 1 d .
N3 N -0.17994(18) -1.07497(19) -0.07773(11) 0.0327(6) Uani 1 1 d .
N4 N -0.42267(15) -0.59876(15) -0.15634(10) 0.0183(4) Uani 1 1 d .
N5 N -0.38139(16) -0.52918(15) -0.29502(10) 0.0216(4) Uani 1 1 d .
N6 N -0.11151(18) -0.50620(16) -0.37577(11) 0.0258(5) Uani 1 1 d .
C1 C -0.2859(3) -1.0916(2) -0.42956(14) 0.0324(6) Uani 1 1 d .
H1A H -0.2088 -1.0966 -0.4378 0.049 Uiso 1 1 calc R
H1B H -0.3219 -1.0475 -0.4664 0.049 Uiso 1 1 calc R
H1C H -0.3089 -1.1558 -0.4248 0.049 Uiso 1 1 calc R
C2 C -0.3138(2) -1.05301(18) -0.36730(13) 0.0224(5) Uani 1 1 d .
C3 C -0.3629(2) -1.11392(19) -0.31676(13) 0.0262(6) Uani 1 1 d .
H3 H -0.3979 -1.1619 -0.3295 0.031 Uiso 1 1 calc R
C4 C -0.3666(2) -1.11266(19) -0.24923(13) 0.0246(6) Uani 1 1 d .
C5 C -0.3931(3) -1.2044(2) -0.20340(15) 0.0382(7) Uani 1 1 d .
H5A H -0.4569 -1.1891 -0.1768 0.057 Uiso 1 1 calc R
H5B H -0.3333 -1.2312 -0.1747 0.057 Uiso 1 1 calc R
H5C H -0.4061 -1.2519 -0.2292 0.057 Uiso 1 1 calc R
C6 C -0.3260(2) -1.0472(2) -0.15604(12) 0.0238(5) Uani 1 1 d .
H6A H -0.3633 -1.0997 -0.1301 0.029 Uiso 1 1 calc R
H6B H -0.3535 -0.9862 -0.1413 0.029 Uiso 1 1 calc R
C7 C -0.2066(2) -1.0706(2) -0.14535(13) 0.0256(6) Uani 1 1 d .
H7A H -0.1808 -1.1336 -0.1578 0.031 Uiso 1 1 calc R
H7B H -0.1695 -1.0205 -0.1742 0.031 Uiso 1 1 calc R
C8 C -0.0788(2) -1.1318(3) -0.05848(17) 0.0434(8) Uani 1 1 d .
H8 H -0.0543 -1.1068 -0.0210 0.052 Uiso 1 1 calc R
C9 C 0.0119(3) -1.1272(3) -0.11069(19) 0.0573(10) Uani 1 1 d .
H9A H 0.0207 -1.0594 -0.1284 0.086 Uiso 1 1 calc R
H9B H -0.0054 -1.1580 -0.1461 0.086 Uiso 1 1 calc R
H9C H 0.0781 -1.1611 -0.0908 0.086 Uiso 1 1 calc R
C10 C -0.0957(3) -1.2335(3) -0.0332(3) 0.0724(14) Uani 1 1 d .
H10A H -0.1341 -1.2565 -0.0653 0.109 Uiso 1 1 calc R
H10B H -0.1375 -1.2379 0.0080 0.109 Uiso 1 1 calc R
H10C H -0.0267 -1.2737 -0.0255 0.109 Uiso 1 1 calc R
C11 C -0.1957(3) -0.9767(3) -0.05916(16) 0.0428(8) Uani 1 1 d .
H11 H -0.2629 -0.9421 -0.0800 0.051 Uiso 1 1 calc R
C12 C -0.2157(3) -0.9868(3) 0.01271(18) 0.0589(10) Uani 1 1 d .
H12A H -0.1535 -1.0239 0.0358 0.088 Uiso 1 1 calc R
H12B H -0.2781 -1.0206 0.0257 0.088 Uiso 1 1 calc R
H12C H -0.2287 -0.9224 0.0240 0.088 Uiso 1 1 calc R
C13 C -0.1090(3) -0.9121(3) -0.08443(18) 0.0547(10) Uani 1 1 d .
H13A H -0.1006 -0.9052 -0.1321 0.082 Uiso 1 1 calc R
H13B H -0.0415 -0.9416 -0.0641 0.082 Uiso 1 1 calc R
H13C H -0.1294 -0.8481 -0.0733 0.082 Uiso 1 1 calc R
C14 C -0.2112(2) -0.92447(18) -0.41025(12) 0.0207(5) Uani 1 1 d .
C15 C -0.2433(2) -0.86870(19) -0.47084(13) 0.0247(6) Uani 1 1 d .
C16 C -0.1641(2) -0.8391(2) -0.51686(13) 0.0295(6) Uani 1 1 d .
H16 H -0.1841 -0.8029 -0.5588 0.035 Uiso 1 1 calc R
C17 C -0.0579(2) -0.8611(2) -0.50307(14) 0.0325(7) Uani 1 1 d .
H17 H -0.0054 -0.8422 -0.5356 0.039 Uiso 1 1 calc R
C18 C -0.0280(2) -0.9108(2) -0.44143(14) 0.0290(6) Uani 1 1 d .
H18 H 0.0453 -0.9238 -0.4316 0.035 Uiso 1 1 calc R
C19 C -0.1030(2) -0.94191(19) -0.39357(13) 0.0241(5) Uani 1 1 d .
C20 C -0.0687(2) -0.9938(2) -0.32543(13) 0.0268(6) Uani 1 1 d .
H20 H -0.1297 -0.9799 -0.2947 0.032 Uiso 1 1 calc R
C21 C -0.0495(3) -1.1030(2) -0.31944(16) 0.0447(8) Uani 1 1 d .
H21A H -0.0304 -1.1335 -0.2745 0.067 Uiso 1 1 calc R
H21B H 0.0086 -1.1200 -0.3497 0.067 Uiso 1 1 calc R
H21C H -0.1144 -1.1260 -0.3303 0.067 Uiso 1 1 calc R
C22 C 0.0259(3) -0.9569(3) -0.30216(18) 0.0507(9) Uani 1 1 d .
H22A H 0.0110 -0.8866 -0.3054 0.076 Uiso 1 1 calc R
H22B H 0.0888 -0.9720 -0.3295 0.076 Uiso 1 1 calc R
H22C H 0.0391 -0.9882 -0.2565 0.076 Uiso 1 1 calc R
C23 C -0.3589(2) -0.8360(2) -0.48745(13) 0.0289(6) Uani 1 1 d .
H23 H -0.4039 -0.8636 -0.4493 0.035 Uiso 1 1 calc R
C24 C -0.3822(2) -0.7257(2) -0.49841(15) 0.0356(7) Uani 1 1 d .
H24A H -0.3424 -0.6972 -0.5375 0.053 Uiso 1 1 calc R
H24B H -0.3605 -0.7034 -0.4602 0.053 Uiso 1 1 calc R
H24C H -0.4585 -0.7060 -0.5046 0.053 Uiso 1 1 calc R
C25 C -0.3917(3) -0.8697(3) -0.54842(17) 0.0502(9) Uani 1 1 d .
H25A H -0.3791 -0.9405 -0.5414 0.075 Uiso 1 1 calc R
H25B H -0.3495 -0.8422 -0.5867 0.075 Uiso 1 1 calc R
H25C H -0.4674 -0.8477 -0.5559 0.075 Uiso 1 1 calc R
C26 C -0.5171(2) -0.4701(2) -0.10202(14) 0.0329(7) Uani 1 1 d .
H26A H -0.4566 -0.4711 -0.0746 0.049 Uiso 1 1 calc R
H26B H -0.5686 -0.5098 -0.0771 0.049 Uiso 1 1 calc R
H26C H -0.5512 -0.4034 -0.1153 0.049 Uiso 1 1 calc R
C27 C -0.47826(18) -0.51054(19) -0.16231(13) 0.0220(5) Uani 1 1 d .
C28 C -0.5002(2) -0.44884(19) -0.22283(13) 0.0256(6) Uani 1 1 d .
H28 H -0.5579 -0.3986 -0.2229 0.031 Uiso 1 1 calc R
C29 C -0.4464(2) -0.45255(18) -0.28390(13) 0.0237(5) Uani 1 1 d .
C30 C -0.4636(3) -0.3610(2) -0.33558(15) 0.0367(7) Uani 1 1 d .
H30A H -0.4824 -0.3771 -0.3767 0.055 Uiso 1 1 calc R
H30B H -0.3981 -0.3305 -0.3425 0.055 Uiso 1 1 calc R
H30C H -0.5214 -0.3162 -0.3210 0.055 Uiso 1 1 calc R
C31 C -0.3050(2) -0.5199(2) -0.35128(13) 0.0268(6) Uani 1 1 d .
H31A H -0.3199 -0.4551 -0.3797 0.032 Uiso 1 1 calc R
H31B H -0.3114 -0.5695 -0.3776 0.032 Uiso 1 1 calc R
C32 C -0.1928(2) -0.5336(2) -0.32479(13) 0.0253(6) Uani 1 1 d .
H32A H -0.1923 -0.4941 -0.2907 0.030 Uiso 1 1 calc R
H32B H -0.1741 -0.6023 -0.3038 0.030 Uiso 1 1 calc R
C33 C -0.0474(2) -0.4376(2) -0.35641(15) 0.0332(7) Uani 1 1 d .
H33 H -0.0184 -0.4663 -0.3122 0.040 Uiso 1 1 calc R
C34 C -0.1162(3) -0.3422(2) -0.35272(18) 0.0482(9) Uani 1 1 d .
H34A H -0.1748 -0.3540 -0.3207 0.072 Uiso 1 1 calc R
H34B H -0.1451 -0.3133 -0.3958 0.072 Uiso 1 1 calc R
H34C H -0.0730 -0.2979 -0.3392 0.072 Uiso 1 1 calc R
C35 C 0.0453(3) -0.4167(3) -0.40456(18) 0.0521(9) Uani 1 1 d .
H35A H 0.0192 -0.3997 -0.4493 0.078 Uiso 1 1 calc R
H35B H 0.0983 -0.4744 -0.4006 0.078 Uiso 1 1 calc R
H35C H 0.0778 -0.3627 -0.3948 0.078 Uiso 1 1 calc R
C36 C -0.0485(2) -0.5922(2) -0.39536(14) 0.0331(7) Uani 1 1 d .
H36 H -0.0007 -0.5676 -0.4329 0.040 Uiso 1 1 calc R
C37 C -0.1201(3) -0.6534(2) -0.42044(16) 0.0440(8) Uani 1 1 d .
H37A H -0.1650 -0.6124 -0.4546 0.066 Uiso 1 1 calc R
H37B H -0.1652 -0.6826 -0.3842 0.066 Uiso 1 1 calc R
H37C H -0.0763 -0.7046 -0.4387 0.066 Uiso 1 1 calc R
C38 C 0.0236(3) -0.6548(3) -0.34176(18) 0.0498(9) Uani 1 1 d .
H38A H -0.0204 -0.6805 -0.3039 0.075 Uiso 1 1 calc R
H38B H 0.0726 -0.6151 -0.3284 0.075 Uiso 1 1 calc R
H38C H 0.0645 -0.7085 -0.3589 0.075 Uiso 1 1 calc R
C39 C -0.37564(19) -0.64139(19) -0.09385(12) 0.0210(5) Uani 1 1 d .
C40 C -0.4280(2) -0.7040(2) -0.04550(13) 0.0272(6) Uani 1 1 d .
C41 C -0.3781(2) -0.7398(2) 0.01371(14) 0.0347(7) Uani 1 1 d .
H41 H -0.4126 -0.7816 0.0471 0.042 Uiso 1 1 calc R
C42 C -0.2804(2) -0.7163(2) 0.02535(14) 0.0343(7) Uani 1 1 d .
H42 H -0.2487 -0.7407 0.0666 0.041 Uiso 1 1 calc R
C43 C -0.2286(2) -0.6571(2) -0.02324(14) 0.0331(7) Uani 1 1 d .
H43 H -0.1603 -0.6424 -0.0154 0.040 Uiso 1 1 calc R
C44 C -0.2742(2) -0.6184(2) -0.08366(13) 0.0251(6) Uani 1 1 d .
C45 C -0.2129(2) -0.5543(2) -0.13604(14) 0.0285(6) Uani 1 1 d .
H45 H -0.2561 -0.5374 -0.1764 0.034 Uiso 1 1 calc R
C46 C -0.1066(2) -0.6088(2) -0.15341(16) 0.0367(7) Uani 1 1 d .
H46A H -0.1185 -0.6703 -0.1645 0.055 Uiso 1 1 calc R
H46B H -0.0601 -0.6216 -0.1159 0.055 Uiso 1 1 calc R
H46C H -0.0730 -0.5696 -0.1910 0.055 Uiso 1 1 calc R
C47 C -0.1981(3) -0.4590(2) -0.11562(19) 0.0481(9) Uani 1 1 d .
H47A H -0.1553 -0.4731 -0.0764 0.072 Uiso 1 1 calc R
H47B H -0.2678 -0.4247 -0.1062 0.072 Uiso 1 1 calc R
H47C H -0.1617 -0.4185 -0.1513 0.072 Uiso 1 1 calc R
C48 C -0.5358(2) -0.7342(2) -0.05472(15) 0.0371(7) Uani 1 1 d .
H48 H -0.5604 -0.7022 -0.0995 0.045 Uiso 1 1 calc R
C49 C -0.6187(3) -0.7013(3) -0.00362(18) 0.0581(11) Uani 1 1 d .
H49A H -0.5932 -0.7284 0.0406 0.087 Uiso 1 1 calc R
H49B H -0.6865 -0.7243 -0.0088 0.087 Uiso 1 1 calc R
H49C H -0.6290 -0.6305 -0.0104 0.087 Uiso 1 1 calc R
C50 C -0.5280(3) -0.8435(3) -0.04895(17) 0.0567(11) Uani 1 1 d .
H50A H -0.5113 -0.8757 -0.0039 0.085 Uiso 1 1 calc R
H50B H -0.4718 -0.8648 -0.0790 0.085 Uiso 1 1 calc R
H50C H -0.5961 -0.8602 -0.0602 0.085 Uiso 1 1 calc R
C51 C -0.65543(19) -0.8130(2) -0.20866(12) 0.0228(5) Uani 1 1 d .
C52 C -0.7260(2) -0.7259(2) -0.21592(13) 0.0280(6) Uani 1 1 d .
C53 C -0.8338(2) -0.7306(3) -0.20169(15) 0.0381(7) Uani 1 1 d .
H53 H -0.8815 -0.6723 -0.2058 0.046 Uiso 1 1 calc R
C54 C -0.8726(2) -0.8176(3) -0.18192(17) 0.0471(9) Uani 1 1 d .
H54 H -0.9468 -0.8192 -0.1737 0.057 Uiso 1 1 calc R
C55 C -0.8035(2) -0.9030(3) -0.17399(16) 0.0399(8) Uani 1 1 d .
H55 H -0.8308 -0.9631 -0.1605 0.048 Uiso 1 1 calc R
C56 C -0.6947(2) -0.9021(2) -0.18545(13) 0.0293(6) Uani 1 1 d .
C57 C -0.6224(2) -0.9970(2) -0.17039(15) 0.0350(7) Uani 1 1 d .
H57A H -0.6655 -1.0501 -0.1563 0.052 Uiso 1 1 calc R
H57B H -0.5749 -0.9953 -0.1353 0.052 Uiso 1 1 calc R
H57C H -0.5800 -1.0073 -0.2097 0.052 Uiso 1 1 calc R
C58 C -0.6880(2) -0.6286(2) -0.23706(14) 0.0314(6) Uani 1 1 d .
H58A H -0.7492 -0.5778 -0.2409 0.047 Uiso 1 1 calc R
H58B H -0.6503 -0.6256 -0.2796 0.047 Uiso 1 1 calc R
H58C H -0.6399 -0.6189 -0.2045 0.047 Uiso 1 1 calc R
C59 C -0.5955(2) -0.7292(2) -0.38047(12) 0.0256(6) Uani 1 1 d .
C60 C -0.6334(2) -0.6374(2) -0.41694(14) 0.0365(7) Uani 1 1 d .
C61 C -0.7201(3) -0.6296(3) -0.45742(16) 0.0526(10) Uani 1 1 d .
H61 H -0.7468 -0.5681 -0.4821 0.063 Uiso 1 1 calc R
C62 C -0.7667(3) -0.7090(4) -0.46185(19) 0.0645(13) Uani 1 1 d .
H62 H -0.8259 -0.7018 -0.4891 0.077 Uiso 1 1 calc R
C63 C -0.7292(2) -0.7997(3) -0.42741(17) 0.0493(10) Uani 1 1 d .
H63 H -0.7626 -0.8542 -0.4312 0.059 Uiso 1 1 calc R
C64 C -0.6420(2) -0.8116(2) -0.38688(14) 0.0312(6) Uani 1 1 d .
C65 C -0.6000(3) -0.9120(2) -0.35413(15) 0.0379(7) Uani 1 1 d .
H65A H -0.6480 -0.9571 -0.3612 0.057 Uiso 1 1 calc R
H65B H -0.5952 -0.9145 -0.3071 0.057 Uiso 1 1 calc R
H65C H -0.5292 -0.9301 -0.3726 0.057 Uiso 1 1 calc R
C66 C -0.5837(3) -0.5482(2) -0.41521(16) 0.0469(9) Uani 1 1 d .
H66A H -0.5084 -0.5581 -0.4286 0.070 Uiso 1 1 calc R
H66B H -0.5900 -0.5352 -0.3706 0.070 Uiso 1 1 calc R
H66C H -0.6203 -0.4930 -0.4453 0.070 Uiso 1 1 calc R
C67 C -0.8465(4) -0.5199(3) -0.0874(2) 0.0729(13) Uani 1 1 d .
H67A H -0.7928 -0.4965 -0.0647 0.109 Uiso 1 1 calc R
H67B H -0.8141 -0.5767 -0.1047 0.109 Uiso 1 1 calc R
H67C H -0.9050 -0.5377 -0.0567 0.109 Uiso 1 1 calc R
C68 C -0.8874(4) -0.4436(4) -0.1414(3) 0.0780(13) Uani 1 1 d .
H68A H -0.9414 -0.3980 -0.1233 0.094 Uiso 1 1 calc R
H68B H -0.9239 -0.4735 -0.1714 0.094 Uiso 1 1 calc R
C69 C -0.8067(3) -0.3872(3) -0.1802(2) 0.0520(9) Uani 1 1 d .
H69A H -0.7491 -0.4332 -0.1950 0.062 Uiso 1 1 calc R
H69B H -0.7750 -0.3522 -0.1511 0.062 Uiso 1 1 calc R
C70 C -0.8482(3) -0.3153(3) -0.2390(2) 0.0614(11) Uani 1 1 d .
H70A H -0.9055 -0.2694 -0.2239 0.074 Uiso 1 1 calc R
H70B H -0.8810 -0.3506 -0.2674 0.074 Uiso 1 1 calc R
C71 C -0.7693(4) -0.2570(4) -0.2805(2) 0.0761(14) Uani 1 1 d .
H71A H -0.7126 -0.3027 -0.2963 0.091 Uiso 1 1 calc R
H71B H -0.8062 -0.2177 -0.3194 0.091 Uiso 1 1 calc R
C72 C -0.7193(4) -0.1927(3) -0.2491(3) 0.0763(13) Uani 1 1 d .
H72A H -0.6708 -0.2311 -0.2160 0.114 Uiso 1 1 calc R
H72B H -0.7741 -0.1523 -0.2282 0.114 Uiso 1 1 calc R
H72C H -0.6791 -0.1512 -0.2821 0.114 Uiso 1 1 calc R

loop_
_atom_site_aniso_label
_atom_site_aniso_U_11
_atom_site_aniso_U_22
_atom_site_aniso_U_33
_atom_site_aniso_U_23
_atom_site_aniso_U_13
_atom_site_aniso_U_12
Sc1 0.0190(2) 0.0155(2) 0.0172(2) -0.00301(18) -0.00191(17) -0.00232(17)
Sc2 0.0172(2) 0.0172(2) 0.0175(2) -0.00431(18) -0.00095(17) -0.00178(17)
P1 0.0204(3) 0.0198(3) 0.0177(3) -0.0030(2) -0.0031(2) -0.0018(2)
P2 0.0173(3) 0.0223(3) 0.0191(3) -0.0040(3) -0.0006(2) -0.0041(2)
S1 0.0178(3) 0.0178(3) 0.0233(3) -0.0042(2) -0.0021(2) -0.0023(2)
N1 0.0224(10) 0.0159(10) 0.0183(10) -0.0035(8) -0.0039(8) -0.0007(8)
N2 0.0213(10) 0.0208(11) 0.0179(11) -0.0012(8) -0.0045(8) -0.0043(8)
N3 0.0249(11) 0.0501(16) 0.0220(12) -0.0009(11) -0.0068(9) -0.0080(11)
N4 0.0167(9) 0.0211(11) 0.0182(10) -0.0066(8) -0.0006(8) -0.0025(8)
N5 0.0239(11) 0.0197(11) 0.0210(11) -0.0038(9) -0.0010(8) -0.0017(9)
N6 0.0330(12) 0.0214(11) 0.0233(12) -0.0036(9) 0.0063(9) -0.0087(9)
C1 0.0475(17) 0.0238(14) 0.0281(15) -0.0081(12) -0.0024(13) -0.0072(13)
C2 0.0265(13) 0.0182(12) 0.0227(13) -0.0048(10) -0.0082(10) 0.0002(10)
C3 0.0329(14) 0.0184(13) 0.0291(15) -0.0048(11) -0.0077(11) -0.0066(11)
C4 0.0252(13) 0.0199(13) 0.0270(14) 0.0022(11) -0.0067(10) -0.0041(10)
C5 0.058(2) 0.0265(15) 0.0309(16) 0.0041(13) -0.0078(14) -0.0202(14)
C6 0.0254(13) 0.0259(14) 0.0202(13) -0.0024(11) -0.0048(10) -0.0051(11)
C7 0.0233(13) 0.0300(15) 0.0238(14) -0.0041(11) -0.0033(10) -0.0047(11)
C8 0.0305(15) 0.056(2) 0.0408(19) 0.0018(16) -0.0100(13) -0.0065(15)
C9 0.0285(16) 0.089(3) 0.054(2) -0.016(2) -0.0014(15) -0.0033(18)
C10 0.040(2) 0.047(2) 0.121(4) 0.007(2) -0.011(2) -0.0040(18)
C11 0.0499(19) 0.046(2) 0.0369(18) -0.0109(15) -0.0116(15) -0.0155(16)
C12 0.066(3) 0.061(3) 0.054(2) -0.018(2) 0.0069(19) -0.014(2)
C13 0.064(2) 0.061(2) 0.042(2) 0.0033(17) -0.0203(17) -0.026(2)
C14 0.0265(12) 0.0154(12) 0.0209(13) -0.0069(10) 0.0014(10) -0.0015(10)
C15 0.0325(14) 0.0204(13) 0.0222(13) -0.0065(11) -0.0012(11) -0.0040(11)
C16 0.0431(16) 0.0275(15) 0.0180(13) -0.0050(11) 0.0027(11) -0.0053(12)
C17 0.0360(15) 0.0313(16) 0.0308(16) -0.0098(12) 0.0136(12) -0.0065(13)
C18 0.0274(14) 0.0246(14) 0.0360(16) -0.0105(12) 0.0038(11) -0.0021(11)
C19 0.0269(13) 0.0186(13) 0.0282(14) -0.0092(11) -0.0014(11) -0.0007(10)
C20 0.0261(13) 0.0268(14) 0.0265(14) -0.0052(11) -0.0037(11) 0.0008(11)
C21 0.066(2) 0.0273(16) 0.0383(19) -0.0028(14) -0.0182(16) 0.0041(15)
C22 0.055(2) 0.051(2) 0.049(2) -0.0015(17) -0.0231(17) -0.0199(17)
C23 0.0332(14) 0.0293(15) 0.0212(14) 0.0027(11) -0.0034(11) -0.0035(12)
C24 0.0398(16) 0.0330(16) 0.0290(16) 0.0005(13) 0.0002(12) 0.0026(13)
C25 0.065(2) 0.044(2) 0.042(2) -0.0038(16) -0.0252(17) -0.0054(18)
C26 0.0318(15) 0.0348(17) 0.0330(16) -0.0148(13) 0.0009(12) 0.0043(13)
C27 0.0146(11) 0.0261(14) 0.0275(14) -0.0105(11) -0.0012(10) -0.0024(10)
C28 0.0222(12) 0.0231(14) 0.0317(15) -0.0079(11) -0.0031(11) 0.0016(10)
C29 0.0261(13) 0.0172(12) 0.0282(14) -0.0034(11) -0.0082(10) -0.0029(10)
C30 0.0485(18) 0.0215(15) 0.0366(17) -0.0008(12) -0.0049(14) 0.0018(13)
C31 0.0330(14) 0.0258(14) 0.0204(13) -0.0024(11) 0.0017(11) -0.0034(11)
C32 0.0302(14) 0.0255(14) 0.0202(13) -0.0039(11) 0.0056(10) -0.0072(11)
C33 0.0407(16) 0.0309(16) 0.0289(15) -0.0017(12) 0.0046(12) -0.0161(13)
C34 0.073(2) 0.0243(16) 0.052(2) -0.0117(15) 0.0046(18) -0.0180(16)
C35 0.054(2) 0.059(2) 0.046(2) -0.0033(17) 0.0146(16) -0.0336(19)
C36 0.0409(16) 0.0246(15) 0.0313(16) -0.0026(12) 0.0154(13) -0.0065(12)
C37 0.068(2) 0.0270(16) 0.0394(19) -0.0147(14) 0.0244(16) -0.0117(15)
C38 0.0467(19) 0.0380(19) 0.054(2) 0.0054(16) 0.0132(16) 0.0066(15)
C39 0.0214(12) 0.0248(13) 0.0185(13) -0.0094(10) -0.0002(9) -0.0010(10)
C40 0.0277(13) 0.0322(15) 0.0227(14) -0.0079(11) 0.0007(11) -0.0040(11)
C41 0.0418(17) 0.0383(17) 0.0220(15) -0.0042(12) 0.0025(12) -0.0019(14)
C42 0.0376(16) 0.0391(17) 0.0247(15) -0.0068(13) -0.0077(12) 0.0035(13)
C43 0.0228(13) 0.0472(19) 0.0290(15) -0.0099(13) -0.0071(11) 0.0029(13)
C44 0.0198(12) 0.0302(15) 0.0254(14) -0.0082(11) -0.0014(10) 0.0001(11)
C45 0.0186(12) 0.0358(16) 0.0316(15) -0.0055(12) -0.0007(11) -0.0066(11)
C46 0.0246(14) 0.0481(19) 0.0409(18) -0.0170(15) 0.0036(12) -0.0063(13)
C47 0.0447(19) 0.0378(19) 0.060(2) -0.0084(17) 0.0122(16) -0.0063(15)
C48 0.0335(15) 0.054(2) 0.0263(15) -0.0033(14) 0.0023(12) -0.0204(14)
C49 0.0350(18) 0.094(3) 0.044(2) -0.007(2) 0.0115(15) -0.0207(19)
C50 0.082(3) 0.063(2) 0.0333(19) -0.0054(17) 0.0021(18) -0.043(2)
C51 0.0182(12) 0.0327(15) 0.0199(13) -0.0076(11) -0.0012(9) -0.0079(11)
C52 0.0213(12) 0.0408(17) 0.0228(14) -0.0092(12) -0.0010(10) -0.0023(12)
C53 0.0207(13) 0.053(2) 0.0399(18) -0.0094(15) -0.0009(12) -0.0008(13)
C54 0.0193(14) 0.074(3) 0.046(2) -0.0027(18) 0.0024(13) -0.0142(16)
C55 0.0298(15) 0.051(2) 0.0397(18) -0.0019(15) -0.0003(13) -0.0204(15)
C56 0.0272(13) 0.0379(16) 0.0250(14) -0.0064(12) -0.0010(11) -0.0118(12)
C57 0.0346(15) 0.0324(16) 0.0381(17) -0.0008(13) 0.0015(13) -0.0148(13)
C58 0.0287(14) 0.0305(15) 0.0348(16) -0.0106(13) 0.0029(12) 0.0017(12)
C59 0.0196(12) 0.0385(16) 0.0184(13) -0.0090(11) -0.0032(10) 0.0036(11)
C60 0.0387(16) 0.0422(18) 0.0225(15) -0.0043(13) -0.0018(12) 0.0137(14)
C61 0.046(2) 0.074(3) 0.0297(18) -0.0132(18) -0.0112(15) 0.0285(19)
C62 0.0324(18) 0.123(4) 0.044(2) -0.045(2) -0.0175(16) 0.018(2)
C63 0.0284(16) 0.085(3) 0.045(2) -0.038(2) -0.0053(14) -0.0057(17)
C64 0.0235(13) 0.0483(19) 0.0267(15) -0.0190(13) 0.0022(11) -0.0055(12)
C65 0.0440(17) 0.0414(18) 0.0369(18) -0.0201(14) 0.0020(13) -0.0192(14)
C66 0.063(2) 0.0322(18) 0.0342(18) 0.0064(14) -0.0024(15) 0.0146(16)
C67 0.097(3) 0.066(3) 0.062(3) -0.008(2) 0.005(2) -0.040(3)
C68 0.071(3) 0.077(3) 0.086(4) -0.015(3) 0.009(3) -0.013(3)
C69 0.0446(19) 0.046(2) 0.070(3) -0.0263(19) 0.0035(18) -0.0031(16)
C70 0.054(2) 0.073(3) 0.057(3) -0.013(2) -0.0207(19) 0.001(2)
C71 0.060(3) 0.104(4) 0.051(3) -0.006(3) -0.007(2) 0.024(3)
C72 0.086(3) 0.054(3) 0.092(4) -0.026(3) -0.008(3) -0.004(2)

loop_
_atom_type_symbol
_atom_type_description
_atom_type_scat_dispersion_real
_atom_type_scat_dispersion_imag
_atom_type_scat_source
C C 0.0033 0.0016 'International Tables Vol C Tables 4.2.6.8 and 6.1.1.4'
H H 0.0000 0.0000 'International Tables Vol C Tables 4.2.6.8 and 6.1.1.4'
N N 0.0061 0.0033 'International Tables Vol C Tables 4.2.6.8 and 6.1.1.4'
P P 0.1023 0.0942 'International Tables Vol C Tables 4.2.6.8 and 6.1.1.4'
S S 0.1246 0.1234 'International Tables Vol C Tables 4.2.6.8 and 6.1.1.4'
Sc Sc 0.2519 0.3716 'International Tables Vol C Tables 4.2.6.8 and 6.1.1.4'

loop_
_geom_angle_atom_site_label_1
_geom_angle_atom_site_label_2
_geom_angle_atom_site_label_3
_geom_angle
N2 Sc1 N1 85.13(8)
N2 Sc1 S1 115.72(6)
N1 Sc1 S1 121.32(6)
N2 Sc1 P1 141.01(6)
N1 Sc1 P1 109.38(6)
S1 Sc1 P1 88.06(3)
N2 Sc1 P2 97.47(6)
N1 Sc1 P2 147.60(6)
S1 Sc1 P2 86.72(3)
P1 Sc1 P2 51.13(2)
N2 Sc1 Sc2 130.68(6)
N1 Sc1 Sc2 143.60(6)
S1 Sc1 Sc2 43.921(19)
P1 Sc1 Sc2 49.255(19)
P2 Sc1 Sc2 48.484(18)
N5 Sc2 N4 85.50(8)
N5 Sc2 S1 115.52(6)
N4 Sc2 S1 120.09(6)
N5 Sc2 P2 141.90(6)
N4 Sc2 P2 110.21(6)
S1 Sc2 P2 87.10(3)
N5 Sc2 P1 97.60(6)
N4 Sc2 P1 147.98(6)
S1 Sc2 P1 87.40(3)
P2 Sc2 P1 50.86(2)
N5 Sc2 Sc1 129.85(6)
N4 Sc2 Sc1 143.86(6)
S1 Sc2 Sc1 44.087(18)
P2 Sc2 Sc1 48.742(19)
P1 Sc2 Sc1 48.379(18)
C59 P1 P2 111.21(9)
C59 P1 Sc1 129.63(10)
P2 P1 Sc1 64.72(3)
C59 P1 Sc2 144.15(9)
P2 P1 Sc2 63.80(3)
Sc1 P1 Sc2 82.37(2)
C51 P2 P1 111.12(9)
C51 P2 Sc2 130.84(9)
P1 P2 Sc2 65.33(3)
C51 P2 Sc1 142.81(9)
P1 P2 Sc1 64.16(3)
Sc2 P2 Sc1 82.77(2)
Sc2 S1 Sc1 91.99(3)
C2 N1 C14 117.4(2)
C2 N1 Sc1 122.65(17)
C14 N1 Sc1 119.90(15)
C4 N2 C6 120.1(2)
C4 N2 Sc1 124.15(17)
C6 N2 Sc1 115.67(16)
C8 N3 C7 114.6(3)
C8 N3 C11 113.9(2)
C7 N3 C11 112.5(2)
C27 N4 C39 117.6(2)
C27 N4 Sc2 120.90(16)
C39 N4 Sc2 121.41(15)
C29 N5 C31 120.1(2)
C29 N5 Sc2 120.76(17)
C31 N5 Sc2 118.85(16)
C32 N6 C33 110.7(2)
C32 N6 C36 111.8(2)
C33 N6 C36 114.6(2)
C2 C1 H1A 109.5
C2 C1 H1B 109.5
H1A C1 H1B 109.5
C2 C1 H1C 109.5
H1A C1 H1C 109.5
H1B C1 H1C 109.5
N1 C2 C3 123.8(2)
N1 C2 C1 120.0(2)
C3 C2 C1 116.1(2)
C2 C3 C4 127.8(2)
C2 C3 H3 116.1
C4 C3 H3 116.1
N2 C4 C3 122.4(2)
N2 C4 C5 121.2(2)
C3 C4 C5 116.4(2)
C4 C5 H5A 109.5
C4 C5 H5B 109.5
H5A C5 H5B 109.5
C4 C5 H5C 109.5
H5A C5 H5C 109.5
H5B C5 H5C 109.5
N2 C6 C7 109.1(2)
N2 C6 H6A 109.9
C7 C6 H6A 109.9
N2 C6 H6B 109.9
C7 C6 H6B 109.9
H6A C6 H6B 108.3
N3 C7 C6 112.4(2)
N3 C7 H7A 109.1
C6 C7 H7A 109.1
N3 C7 H7B 109.1
C6 C7 H7B 109.1
H7A C7 H7B 107.8
N3 C8 C10 109.2(3)
N3 C8 C9 116.6(3)
C10 C8 C9 110.0(4)
N3 C8 H8 106.8
C10 C8 H8 106.8
C9 C8 H8 106.8
C8 C9 H9A 109.5
C8 C9 H9B 109.5
H9A C9 H9B 109.5
C8 C9 H9C 109.5
H9A C9 H9C 109.5
H9B C9 H9C 109.5
C8 C10 H10A 109.5
C8 C10 H10B 109.5
H10A C10 H10B 109.5
C8 C10 H10C 109.5
H10A C10 H10C 109.5
H10B C10 H10C 109.5
C12 C11 N3 110.2(3)
C12 C11 C13 112.2(3)
N3 C11 C13 115.6(3)
C12 C11 H11 106.0
N3 C11 H11 106.0
C13 C11 H11 106.0
C11 C12 H12A 109.5
C11 C12 H12B 109.5
H12A C12 H12B 109.5
C11 C12 H12C 109.5
H12A C12 H12C 109.5
H12B C12 H12C 109.5
C11 C13 H13A 109.5
C11 C13 H13B 109.5
H13A C13 H13B 109.5
C11 C13 H13C 109.5
H13A C13 H13C 109.5
H13B C13 H13C 109.5
C15 C14 C19 121.1(2)
C15 C14 N1 121.7(2)
C19 C14 N1 117.2(2)
C16 C15 C14 117.8(2)
C16 C15 C23 119.0(2)
C14 C15 C23 123.1(2)
C17 C16 C15 121.7(3)
C17 C16 H16 119.1
C15 C16 H16 119.1
C16 C17 C18 119.5(3)
C16 C17 H17 120.2
C18 C17 H17 120.2
C17 C18 C19 121.4(3)
C17 C18 H18 119.3
C19 C18 H18 119.3
C18 C19 C14 118.1(2)
C18 C19 C20 120.6(2)
C14 C19 C20 121.4(2)
C22 C20 C21 110.9(3)
C22 C20 C19 113.6(2)
C21 C20 C19 112.2(2)
C22 C20 H20 106.5
C21 C20 H20 106.5
C19 C20 H20 106.5
C20 C21 H21A 109.5
C20 C21 H21B 109.5
H21A C21 H21B 109.5
C20 C21 H21C 109.5
H21A C21 H21C 109.5
H21B C21 H21C 109.5
C20 C22 H22A 109.5
C20 C22 H22B 109.5
H22A C22 H22B 109.5
C20 C22 H22C 109.5
H22A C22 H22C 109.5
H22B C22 H22C 109.5
C15 C23 C24 110.3(2)
C15 C23 C25 113.4(3)
C24 C23 C25 108.7(2)
C15 C23 H23 108.1
C24 C23 H23 108.1
C25 C23 H23 108.1
C23 C24 H24A 109.5
C23 C24 H24B 109.5
H24A C24 H24B 109.5
C23 C24 H24C 109.5
H24A C24 H24C 109.5
H24B C24 H24C 109.5
C23 C25 H25A 109.5
C23 C25 H25B 109.5
H25A C25 H25B 109.5
C23 C25 H25C 109.5
H25A C25 H25C 109.5
H25B C25 H25C 109.5
C27 C26 H26A 109.5
C27 C26 H26B 109.5
H26A C26 H26B 109.5
C27 C26 H26C 109.5
H26A C26 H26C 109.5
H26B C26 H26C 109.5
N4 C27 C28 123.4(2)
N4 C27 C26 120.4(2)
C28 C27 C26 116.1(2)
C27 C28 C29 127.7(2)
C27 C28 H28 116.2
C29 C28 H28 116.2
N5 C29 C28 122.9(2)
N5 C29 C30 121.3(2)
C28 C29 C30 115.8(2)
C29 C30 H30A 109.5
C29 C30 H30B 109.5
H30A C30 H30B 109.5
C29 C30 H30C 109.5
H30A C30 H30C 109.5
H30B C30 H30C 109.5
N5 C31 C32 108.2(2)
N5 C31 H31A 110.1
C32 C31 H31A 110.1
N5 C31 H31B 110.1
C32 C31 H31B 110.1
H31A C31 H31B 108.4
N6 C32 C31 113.2(2)
N6 C32 H32A 108.9
C31 C32 H32A 108.9
N6 C32 H32B 108.9
C31 C32 H32B 108.9
H32A C32 H32B 107.8
N6 C33 C34 110.4(3)
N6 C33 C35 111.9(3)
C34 C33 C35 108.4(3)
N6 C33 H33 108.7
C34 C33 H33 108.7
C35 C33 H33 108.7
C33 C34 H34A 109.5
C33 C34 H34B 109.5
H34A C34 H34B 109.5
C33 C34 H34C 109.5
H34A C34 H34C 109.5
H34B C34 H34C 109.5
C33 C35 H35A 109.5
C33 C35 H35B 109.5
H35A C35 H35B 109.5
C33 C35 H35C 109.5
H35A C35 H35C 109.5
H35B C35 H35C 109.5
N6 C36 C37 110.9(2)
N6 C36 C38 114.3(3)
C37 C36 C38 110.7(3)
N6 C36 H36 106.8
C37 C36 H36 106.8
C38 C36 H36 106.8
C36 C37 H37A 109.5
C36 C37 H37B 109.5
H37A C37 H37B 109.5
C36 C37 H37C 109.5
H37A C37 H37C 109.5
H37B C37 H37C 109.5
C36 C38 H38A 109.5
C36 C38 H38B 109.5
H38A C38 H38B 109.5
C36 C38 H38C 109.5
H38A C38 H38C 109.5
H38B C38 H38C 109.5
C40 C39 C44 121.2(2)
C40 C39 N4 121.7(2)
C44 C39 N4 117.1(2)
C41 C40 C39 117.9(2)
C41 C40 C48 118.7(3)
C39 C40 C48 123.5(2)
C42 C41 C40 121.9(3)
C42 C41 H41 119.0
C40 C41 H41 119.0
C41 C42 C43 119.6(3)
C41 C42 H42 120.2
C43 C42 H42 120.2
C42 C43 C44 121.5(3)
C42 C43 H43 119.3
C44 C43 H43 119.3
C43 C44 C39 118.0(3)
C43 C44 C45 119.4(2)
C39 C44 C45 122.7(2)
C46 C45 C44 110.9(2)
C46 C45 C47 111.4(2)
C44 C45 C47 111.9(2)
C46 C45 H45 107.5
C44 C45 H45 107.5
C47 C45 H45 107.5
C45 C46 H46A 109.5
C45 C46 H46B 109.5
H46A C46 H46B 109.5
C45 C46 H46C 109.5
H46A C46 H46C 109.5
H46B C46 H46C 109.5
C45 C47 H47A 109.5
C45 C47 H47B 109.5
H47A C47 H47B 109.5
C45 C47 H47C 109.5
H47A C47 H47C 109.5
H47B C47 H47C 109.5
C40 C48 C50 111.0(3)
C40 C48 C49 110.6(3)
C50 C48 C49 109.6(3)
C40 C48 H48 108.5
C50 C48 H48 108.5
C49 C48 H48 108.5
C48 C49 H49A 109.5
C48 C49 H49B 109.5
H49A C49 H49B 109.5
C48 C49 H49C 109.5
H49A C49 H49C 109.5
H49B C49 H49C 109.5
C48 C50 H50A 109.5
C48 C50 H50B 109.5
H50A C50 H50B 109.5
C48 C50 H50C 109.5
H50A C50 H50C 109.5
H50B C50 H50C 109.5
C56 C51 C52 119.7(2)
C56 C51 P2 119.4(2)
C52 C51 P2 120.9(2)
C53 C52 C51 118.8(3)
C53 C52 C58 119.1(3)
C51 C52 C58 122.1(2)
C54 C53 C52 121.5(3)
C54 C53 H53 119.2
C52 C53 H53 119.2
C53 C54 C55 119.8(3)
C53 C54 H54 120.1
C55 C54 H54 120.1
C54 C55 C56 121.0(3)
C54 C55 H55 119.5
C56 C55 H55 119.5
C55 C56 C51 119.1(3)
C55 C56 C57 118.4(3)
C51 C56 C57 122.4(2)
C56 C57 H57A 109.5
C56 C57 H57B 109.5
H57A C57 H57B 109.5
C56 C57 H57C 109.5
H57A C57 H57C 109.5
H57B C57 H57C 109.5
C52 C58 H58A 109.5
C52 C58 H58B 109.5
H58A C58 H58B 109.5
C52 C58 H58C 109.5
H58A C58 H58C 109.5
H58B C58 H58C 109.5
C60 C59 C64 120.1(3)
C60 C59 P1 118.7(2)
C64 C59 P1 121.0(2)
C61 C60 C59 118.5(3)
C61 C60 C66 118.7(3)
C59 C60 C66 122.7(3)
C62 C61 C60 121.0(4)
C62 C61 H61 119.5
C60 C61 H61 119.5
C61 C62 C63 121.1(3)
C61 C62 H62 119.5
C63 C62 H62 119.5
C62 C63 C64 120.1(4)
C62 C63 H63 119.9
C64 C63 H63 119.9
C63 C64 C59 119.0(3)
C63 C64 C65 118.1(3)
C59 C64 C65 122.9(2)
C64 C65 H65A 109.5
C64 C65 H65B 109.5
H65A C65 H65B 109.5
C64 C65 H65C 109.5
H65A C65 H65C 109.5
H65B C65 H65C 109.5
C60 C66 H66A 109.5
C60 C66 H66B 109.5
H66A C66 H66B 109.5
C60 C66 H66C 109.5
H66A C66 H66C 109.5
H66B C66 H66C 109.5
C68 C67 H67A 109.5
C68 C67 H67B 109.5
H67A C67 H67B 109.5
C68 C67 H67C 109.5
H67A C67 H67C 109.5
H67B C67 H67C 109.5
C67 C68 C69 115.8(4)
C67 C68 H68A 108.3
C69 C68 H68A 108.3
C67 C68 H68B 108.3
C69 C68 H68B 108.3
H68A C68 H68B 107.4
C68 C69 C70 115.1(4)
C68 C69 H69A 108.5
C70 C69 H69A 108.5
C68 C69 H69B 108.5
C70 C69 H69B 108.5
H69A C69 H69B 107.5
C69 C70 C71 117.2(3)
C69 C70 H70A 108.0
C71 C70 H70A 108.0
C69 C70 H70B 108.0
C71 C70 H70B 108.0
H70A C70 H70B 107.2
C72 C71 C70 116.6(4)
C72 C71 H71A 108.1
C70 C71 H71A 108.1
C72 C71 H71B 108.1
C70 C71 H71B 108.1
H71A C71 H71B 107.3
C71 C72 H72A 109.5
C71 C72 H72B 109.5
H72A C72 H72B 109.5
C71 C72 H72C 109.5
H72A C72 H72C 109.5
H72B C72 H72C 109.5

loop_
_geom_bond_atom_site_label_1
_geom_bond_atom_site_label_2
_geom_bond_distance
Sc1 N2 2.135(2)
Sc1 N1 2.148(2)
Sc1 S1 2.4201(8)
Sc1 P1 2.6220(8)
Sc1 P2 2.6342(8)
Sc1 Sc2 3.4763(8)
Sc2 N5 2.135(2)
Sc2 N4 2.146(2)
Sc2 S1 2.4129(8)
Sc2 P2 2.6238(8)
Sc2 P1 2.6573(8)
P1 C59 1.833(3)
P1 P2 2.2681(9)
P2 C51 1.824(2)
N1 C2 1.338(3)
N1 C14 1.457(3)
N2 C4 1.322(3)
N2 C6 1.475(3)
N3 C8 1.452(4)
N3 C7 1.456(3)
N3 C11 1.507(4)
N4 C27 1.338(3)
N4 C39 1.448(3)
N5 C29 1.324(3)
N5 C31 1.476(3)
N6 C32 1.472(3)
N6 C33 1.480(4)
N6 C36 1.482(4)
C1 C2 1.514(4)
C1 H1A 0.9800
C1 H1B 0.9800
C1 H1C 0.9800
C2 C3 1.399(4)
C3 C4 1.410(4)
C3 H3 0.9500
C4 C5 1.520(4)
C5 H5A 0.9800
C5 H5B 0.9800
C5 H5C 0.9800
C6 C7 1.526(3)
C6 H6A 0.9900
C6 H6B 0.9900
C7 H7A 0.9900
C7 H7B 0.9900
C8 C10 1.478(5)
C8 C9 1.538(5)
C8 H8 1.0000
C9 H9A 0.9800
C9 H9B 0.9800
C9 H9C 0.9800
C10 H10A 0.9800
C10 H10B 0.9800
C10 H10C 0.9800
C11 C12 1.487(5)
C11 C13 1.534(5)
C11 H11 1.0000
C12 H12A 0.9800
C12 H12B 0.9800
C12 H12C 0.9800
C13 H13A 0.9800
C13 H13B 0.9800
C13 H13C 0.9800
C14 C15 1.400(4)
C14 C19 1.412(4)
C15 C16 1.398(4)
C15 C23 1.515(4)
C16 C17 1.375(4)
C16 H16 0.9500
C17 C18 1.383(4)
C17 H17 0.9500
C18 C19 1.389(4)
C18 H18 0.9500
C19 C20 1.522(4)
C20 C22 1.514(4)
C20 C21 1.520(4)
C20 H20 1.0000
C21 H21A 0.9800
C21 H21B 0.9800
C21 H21C 0.9800
C22 H22A 0.9800
C22 H22B 0.9800
C22 H22C 0.9800
C23 C24 1.528(4)
C23 C25 1.542(4)
C23 H23 1.0000
C24 H24A 0.9800
C24 H24B 0.9800
C24 H24C 0.9800
C25 H25A 0.9800
C25 H25B 0.9800
C25 H25C 0.9800
C26 C27 1.515(4)
C26 H26A 0.9800
C26 H26B 0.9800
C26 H26C 0.9800
C27 C28 1.404(4)
C28 C29 1.418(4)
C28 H28 0.9500
C29 C30 1.513(4)
C30 H30A 0.9800
C30 H30B 0.9800
C30 H30C 0.9800
C31 C32 1.531(4)
C31 H31A 0.9900
C31 H31B 0.9900
C32 H32A 0.9900
C32 H32B 0.9900
C33 C34 1.522(5)
C33 C35 1.524(4)
C33 H33 1.0000
C34 H34A 0.9800
C34 H34B 0.9800
C34 H34C 0.9800
C35 H35A 0.9800
C35 H35B 0.9800
C35 H35C 0.9800
C36 C37 1.519(4)
C36 C38 1.541(4)
C36 H36 1.0000
C37 H37A 0.9800
C37 H37B 0.9800
C37 H37C 0.9800
C38 H38A 0.9800
C38 H38B 0.9800
C38 H38C 0.9800
C39 C40 1.407(4)
C39 C44 1.408(3)
C40 C41 1.390(4)
C40 C48 1.523(4)
C41 C42 1.375(4)
C41 H41 0.9500
C42 C43 1.380(4)
C42 H42 0.9500
C43 C44 1.394(4)
C43 H43 0.9500
C44 C45 1.527(4)
C45 C46 1.524(4)
C45 C47 1.536(4)
C45 H45 1.0000
C46 H46A 0.9800
C46 H46B 0.9800
C46 H46C 0.9800
C47 H47A 0.9800
C47 H47B 0.9800
C47 H47C 0.9800
C48 C50 1.524(5)
C48 C49 1.549(5)
C48 H48 1.0000
C49 H49A 0.9800
C49 H49B 0.9800
C49 H49C 0.9800
C50 H50A 0.9800
C50 H50B 0.9800
C50 H50C 0.9800
C51 C56 1.410(4)
C51 C52 1.413(4)
C52 C53 1.391(4)
C52 C58 1.502(4)
C53 C54 1.372(5)
C53 H53 0.9500
C54 C55 1.384(5)
C54 H54 0.9500
C55 C56 1.390(4)
C55 H55 0.9500
C56 C57 1.511(4)
C57 H57A 0.9800
C57 H57B 0.9800
C57 H57C 0.9800
C58 H58A 0.9800
C58 H58B 0.9800
C58 H58C 0.9800
C59 C60 1.409(4)
C59 C64 1.414(4)
C60 C61 1.404(5)
C60 C66 1.499(5)
C61 C62 1.365(6)
C61 H61 0.9500
C62 C63 1.380(6)
C62 H62 0.9500
C63 C64 1.402(4)
C63 H63 0.9500
C64 C65 1.493(4)
C65 H65A 0.9800
C65 H65B 0.9800
C65 H65C 0.9800
C66 H66A 0.9800
C66 H66B 0.9800
C66 H66C 0.9800
C67 C68 1.461(6)
C67 H67A 0.9800
C67 H67B 0.9800
C67 H67C 0.9800
C68 C69 1.491(6)
C68 H68A 0.9900
C68 H68B 0.9900
C69 C70 1.501(5)
C69 H69A 0.9900
C69 H69B 0.9900
C70 C71 1.510(6)
C70 H70A 0.9900
C70 H70B 0.9900
C71 C72 1.454(6)
C71 H71A 0.9900
C71 H71B 0.9900
C72 H72A 0.9800
C72 H72B 0.9800
C72 H72C 0.9800

loop_
_geom_torsion_atom_site_label_1
_geom_torsion_atom_site_label_2
_geom_torsion_atom_site_label_3
_geom_torsion_atom_site_label_4
_geom_torsion
N2 Sc1 Sc2 N5 172.98(10)
N1 Sc1 Sc2 N5 5.24(12)
S1 Sc1 Sc2 N5 86.85(8)
P1 Sc1 Sc2 N5 -59.26(8)
P2 Sc1 Sc2 N5 -129.16(8)
N2 Sc1 Sc2 N4 7.19(12)
N1 Sc1 Sc2 N4 -160.56(13)
S1 Sc1 Sc2 N4 -78.95(9)
P1 Sc1 Sc2 N4 134.94(9)
P2 Sc1 Sc2 N4 65.05(9)
N2 Sc1 Sc2 S1 86.13(8)
N1 Sc1 Sc2 S1 -81.62(10)
P1 Sc1 Sc2 S1 -146.11(4)
P2 Sc1 Sc2 S1 143.99(4)
N2 Sc1 Sc2 P2 -57.86(8)
N1 Sc1 Sc2 P2 134.39(10)
S1 Sc1 Sc2 P2 -143.99(4)
P1 Sc1 Sc2 P2 69.90(3)
N2 Sc1 Sc2 P1 -127.76(8)
N1 Sc1 Sc2 P1 64.49(10)
S1 Sc1 Sc2 P1 146.11(4)
P2 Sc1 Sc2 P1 -69.90(3)
N2 Sc1 P1 C59 -54.31(15)
N1 Sc1 P1 C59 52.63(13)
S1 Sc1 P1 C59 175.27(11)
P2 Sc1 P1 C59 -97.38(12)
Sc2 Sc1 P1 C59 -161.96(12)
N2 Sc1 P1 P2 43.07(10)
N1 Sc1 P1 P2 150.01(6)
S1 Sc1 P1 P2 -87.35(3)
Sc2 Sc1 P1 P2 -64.58(3)
N2 Sc1 P1 Sc2 107.65(10)
N1 Sc1 P1 Sc2 -145.41(6)
S1 Sc1 P1 Sc2 -22.77(2)
P2 Sc1 P1 Sc2 64.58(3)
N5 Sc2 P1 C59 -65.77(17)
N4 Sc2 P1 C59 27.9(2)
S1 Sc2 P1 C59 178.82(16)
P2 Sc2 P1 C59 90.44(16)
Sc1 Sc2 P1 C59 155.96(16)
N5 Sc2 P1 P2 -156.21(6)
N4 Sc2 P1 P2 -62.55(11)
S1 Sc2 P1 P2 88.38(3)
Sc1 Sc2 P1 P2 65.52(3)
N5 Sc2 P1 Sc1 138.26(6)
N4 Sc2 P1 Sc1 -128.07(11)
S1 Sc2 P1 Sc1 22.85(2)
P2 Sc2 P1 Sc1 -65.52(3)
C59 P1 P2 C51 -14.64(14)
Sc1 P1 P2 C51 -139.62(10)
Sc2 P1 P2 C51 126.44(10)
C59 P1 P2 Sc2 -141.08(10)
Sc1 P1 P2 Sc2 93.94(2)
C59 P1 P2 Sc1 124.98(10)
Sc2 P1 P2 Sc1 -93.94(2)
N5 Sc2 P2 C51 -56.91(15)
N4 Sc2 P2 C51 52.60(13)
S1 Sc2 P2 C51 173.69(11)
P1 Sc2 P2 C51 -97.31(11)
Sc1 Sc2 P2 C51 -162.14(12)
N5 Sc2 P2 P1 40.39(10)
N4 Sc2 P2 P1 149.90(6)
S1 Sc2 P2 P1 -89.01(3)
Sc1 Sc2 P2 P1 -64.83(3)
N5 Sc2 P2 Sc1 105.22(10)
N4 Sc2 P2 Sc1 -145.26(6)
S1 Sc2 P2 Sc1 -24.18(2)
P1 Sc2 P2 Sc1 64.83(2)
N2 Sc1 P2 C51 -62.94(16)
N1 Sc1 P2 C51 29.74(19)
S1 Sc1 P2 C51 -178.47(15)
P1 Sc1 P2 C51 91.38(15)
Sc2 Sc1 P2 C51 157.42(15)
N2 Sc1 P2 P1 -154.32(6)
N1 Sc1 P2 P1 -61.64(11)
S1 Sc1 P2 P1 90.15(3)
Sc2 Sc1 P2 P1 66.04(3)
N2 Sc1 P2 Sc2 139.64(6)
N1 Sc1 P2 Sc2 -127.68(11)
S1 Sc1 P2 Sc2 24.11(2)
P1 Sc1 P2 Sc2 -66.04(3)
N5 Sc2 S1 Sc1 -121.84(7)
N4 Sc2 S1 Sc1 138.01(7)
P2 Sc2 S1 Sc1 26.26(3)
P1 Sc2 S1 Sc1 -24.66(3)
N2 Sc1 S1 Sc2 -122.87(7)
N1 Sc1 S1 Sc2 136.59(7)
P1 Sc1 S1 Sc2 25.01(3)
P2 Sc1 S1 Sc2 -26.16(3)
N2 Sc1 N1 C2 32.26(19)
S1 Sc1 N1 C2 149.52(17)
P1 Sc1 N1 C2 -110.58(18)
P2 Sc1 N1 C2 -64.0(2)
Sc2 Sc1 N1 C2 -157.04(15)
N2 Sc1 N1 C14 -144.86(18)
S1 Sc1 N1 C14 -27.60(19)
P1 Sc1 N1 C14 72.30(17)
P2 Sc1 N1 C14 118.87(16)
Sc2 Sc1 N1 C14 25.8(2)
N1 Sc1 N2 C4 -34.6(2)
S1 Sc1 N2 C4 -157.18(19)
P1 Sc1 N2 C4 80.4(2)
P2 Sc1 N2 C4 112.9(2)
Sc2 Sc1 N2 C4 152.62(18)
N1 Sc1 N2 C6 148.97(17)
S1 Sc1 N2 C6 26.42(18)
P1 Sc1 N2 C6 -95.95(17)
P2 Sc1 N2 C6 -63.52(16)
Sc2 Sc1 N2 C6 -23.77(19)
N5 Sc2 N4 C27 37.21(18)
S1 Sc2 N4 C27 154.21(16)
P2 Sc2 N4 C27 -107.10(18)
P1 Sc2 N4 C27 -59.9(2)
Sc1 Sc2 N4 C27 -153.68(14)
N5 Sc2 N4 C39 -138.74(18)
S1 Sc2 N4 C39 -21.74(19)
P2 Sc2 N4 C39 76.95(17)
P1 Sc2 N4 C39 124.13(16)
Sc1 Sc2 N4 C39 30.4(2)
N4 Sc2 N5 C29 -41.15(19)
S1 Sc2 N5 C29 -162.47(17)
P2 Sc2 N5 C29 76.3(2)
P1 Sc2 N5 C29 106.79(18)
Sc1 Sc2 N5 C29 147.19(16)
N4 Sc2 N5 C31 145.18(18)
S1 Sc2 N5 C31 23.87(19)
P2 Sc2 N5 C31 -97.35(18)
P1 Sc2 N5 C31 -66.88(18)
Sc1 Sc2 N5 C31 -26.5(2)
C14 N1 C2 C3 162.9(2)
Sc1 N1 C2 C3 -14.2(3)
C14 N1 C2 C1 -14.0(3)
Sc1 N1 C2 C1 168.83(18)
N1 C2 C3 C4 -19.3(4)
C1 C2 C3 C4 157.8(3)
C6 N2 C4 C3 -165.6(2)
Sc1 N2 C4 C3 18.1(4)
C6 N2 C4 C5 12.6(4)
Sc1 N2 C4 C5 -163.6(2)
C2 C3 C4 N2 17.3(4)
C2 C3 C4 C5 -161.0(3)
C4 N2 C6 C7 93.2(3)
Sc1 N2 C6 C7 -90.2(2)
C8 N3 C7 C6 157.1(3)
C11 N3 C7 C6 -70.7(3)
N2 C6 C7 N3 176.0(2)
C7 N3 C8 C10 -89.4(4)
C11 N3 C8 C10 139.1(3)
C7 N3 C8 C9 36.0(4)
C11 N3 C8 C9 -95.5(4)
C8 N3 C11 C12 -72.9(4)
C7 N3 C11 C12 154.5(3)
C8 N3 C11 C13 55.6(4)
C7 N3 C11 C13 -76.9(3)
C2 N1 C14 C15 85.5(3)
Sc1 N1 C14 C15 -97.2(2)
C2 N1 C14 C19 -94.3(3)
Sc1 N1 C14 C19 82.9(2)
C19 C14 C15 C16 6.4(4)
N1 C14 C15 C16 -173.5(2)
C19 C14 C15 C23 -171.1(2)
N1 C14 C15 C23 9.1(4)
C14 C15 C16 C17 -1.9(4)
C23 C15 C16 C17 175.6(3)
C15 C16 C17 C18 -2.3(4)
C16 C17 C18 C19 2.1(4)
C17 C18 C19 C14 2.2(4)
C17 C18 C19 C20 -178.1(2)
C15 C14 C19 C18 -6.6(4)
N1 C14 C19 C18 173.3(2)
C15 C14 C19 C20 173.8(2)
N1 C14 C19 C20 -6.3(3)
C18 C19 C20 C22 35.1(4)
C14 C19 C20 C22 -145.2(3)
C18 C19 C20 C21 -91.7(3)
C14 C19 C20 C21 88.0(3)
C16 C15 C23 C24 -62.0(3)
C14 C15 C23 C24 115.4(3)
C16 C15 C23 C25 60.2(3)
C14 C15 C23 C25 -122.4(3)
C39 N4 C27 C28 159.9(2)
Sc2 N4 C27 C28 -16.2(3)
C39 N4 C27 C26 -17.3(3)
Sc2 N4 C27 C26 166.63(18)
N4 C27 C28 C29 -19.9(4)
C26 C27 C28 C29 157.4(3)
C31 N5 C29 C28 -162.3(2)
Sc2 N5 C29 C28 24.1(3)
C31 N5 C29 C30 14.8(4)
Sc2 N5 C29 C30 -158.8(2)
C27 C28 C29 N5 15.5(4)
C27 C28 C29 C30 -161.7(3)
C29 N5 C31 C32 111.3(3)
Sc2 N5 C31 C32 -75.0(2)
C33 N6 C32 C31 127.9(2)
C36 N6 C32 C31 -103.0(3)
N5 C31 C32 N6 -168.1(2)
C32 N6 C33 C34 -65.6(3)
C36 N6 C33 C34 166.8(2)
C32 N6 C33 C35 173.6(3)
C36 N6 C33 C35 46.0(3)
C32 N6 C36 C37 58.3(3)
C33 N6 C36 C37 -174.6(2)
C32 N6 C36 C38 -67.7(3)
C33 N6 C36 C38 59.4(3)
C27 N4 C39 C40 94.2(3)
Sc2 N4 C39 C40 -89.7(3)
C27 N4 C39 C44 -86.6(3)
Sc2 N4 C39 C44 89.5(2)
C44 C39 C40 C41 2.3(4)
N4 C39 C40 C41 -178.4(2)
C44 C39 C40 C48 -177.8(3)
N4 C39 C40 C48 1.5(4)
C39 C40 C41 C42 -0.6(4)
C48 C40 C41 C42 179.4(3)
C40 C41 C42 C43 -1.3(5)
C41 C42 C43 C44 1.5(5)
C42 C43 C44 C39 0.2(4)
C42 C43 C44 C45 -179.3(3)
C40 C39 C44 C43 -2.1(4)
N4 C39 C44 C43 178.6(2)
C40 C39 C44 C45 177.3(2)
N4 C39 C44 C45 -2.0(4)
C43 C44 C45 C46 59.1(3)
C39 C44 C45 C46 -120.3(3)
C43 C44 C45 C47 -65.9(3)
C39 C44 C45 C47 114.7(3)
C41 C40 C48 C50 -61.0(4)
C39 C40 C48 C50 119.0(3)
C41 C40 C48 C49 60.9(4)
C39 C40 C48 C49 -119.0(3)
P1 P2 C51 C56 122.7(2)
Sc2 P2 C51 C56 -162.19(17)
Sc1 P2 C51 C56 48.0(3)
P1 P2 C51 C52 -60.4(2)
Sc2 P2 C51 C52 14.7(3)
Sc1 P2 C51 C52 -135.06(18)
C56 C51 C52 C53 -1.9(4)
P2 C51 C52 C53 -178.8(2)
C56 C51 C52 C58 176.8(3)
P2 C51 C52 C58 -0.1(4)
C51 C52 C53 C54 -1.1(5)
C58 C52 C53 C54 -179.7(3)
C52 C53 C54 C55 1.9(5)
C53 C54 C55 C56 0.3(5)
C54 C55 C56 C51 -3.2(5)
C54 C55 C56 C57 174.8(3)
C52 C51 C56 C55 4.0(4)
P2 C51 C56 C55 -179.1(2)
C52 C51 C56 C57 -174.0(2)
P2 C51 C56 C57 2.9(4)
P2 P1 C59 C60 126.3(2)
Sc1 P1 C59 C60 -159.59(18)
Sc2 P1 C59 C60 52.0(3)
P2 P1 C59 C64 -58.6(2)
Sc1 P1 C59 C64 15.5(3)
Sc2 P1 C59 C64 -132.91(19)
C64 C59 C60 C61 2.3(4)
P1 C59 C60 C61 177.5(2)
C64 C59 C60 C66 -176.5(3)
P1 C59 C60 C66 -1.4(4)
C59 C60 C61 C62 -0.3(5)
C66 C60 C61 C62 178.6(3)
C60 C61 C62 C63 -0.9(6)
C61 C62 C63 C64 0.1(5)
C62 C63 C64 C59 1.9(5)
C62 C63 C64 C65 -176.0(3)
C60 C59 C64 C63 -3.1(4)
P1 C59 C64 C63 -178.1(2)
C60 C59 C64 C65 174.7(3)
P1 C59 C64 C65 -0.3(4)
C67 C68 C69 C70 174.7(4)
C68 C69 C70 C71 -179.3(4)
C69 C70 C71 C72 -63.3(5)
